data_7035986
loop_
_publ_author_name
'M\"oller, Tobias'
'Wonneberger, Peter'
'S\'arosi, Menyh\'art B'
'Coburger, Peter'
'Hey-Hawkins, Evamarie'

_publ_section_title
;
 P-chiral 1-phosphanorbornenes: from asymmetric phospha-Diels-Alder
 reactions towards ligand design and functionalisation.
;
_journal_issue 5
_journal_name_full 'Dalton transactions (Cambridge, England : 2003)'
_journal_page_first 1904
_journal_page_last 1917
_journal_paper_doi 10.1039/c5dt02564h
_journal_volume 45
_journal_year 2016
_chemical_absolute_configuration rmad
_chemical_formula_sum 'C10 H17 O2 P S'
_chemical_formula_weight 232.27
_chemical_name_systematic
;
 ?
;
_space_group_IT_number 19
_symmetry_cell_setting orthorhombic
_symmetry_space_group_name_Hall 'P 2ac 2ab'
_symmetry_space_group_name_H-M 'P 21 21 21'
_atom_sites_solution_hydrogens geom
_atom_sites_solution_primary direct
_atom_sites_solution_secondary difmap
_audit_conform_dict_location ftp://ftp.iucr.org/pub/cif_core.dic
_audit_conform_dict_name cif_core.dic
_audit_conform_dict_version 2.4
_audit_creation_date 2014-01-24T13:59:07-00:00
_audit_creation_method 'WinGX routine CIF_UPDATE'
_audit_update_record
;
2014-03-03 deposited with the CCDC.
2015-07-30 downloaded from the CCDC.
;
_cell_angle_alpha 90
_cell_angle_beta 90
_cell_angle_gamma 90
_cell_formula_units_Z 4
_cell_length_a 8.76820(10)
_cell_length_b 9.09480(10)
_cell_length_c 14.4718(2)
_cell_measurement_reflns_used 14867
_cell_measurement_temperature 130(2)
_cell_measurement_theta_max 37.4907
_cell_measurement_theta_min 2.8093
_cell_volume 1154.05(2)
_computing_cell_refinement
;
        CrysAlisPro, Agilent Technologies,
        Version 1.171.35.21 (release 20-01-2012 CrysAlis171 .NET)
        (compiled Jan 23 2012,18:06:46)
;
_computing_data_collection
;
        CrysAlisPro, Agilent Technologies,
        Version 1.171.35.21 (release 20-01-2012 CrysAlis171 .NET)
        (compiled Jan 23 2012,18:06:46)
;
_computing_data_reduction
;
        CrysAlisPro, Agilent Technologies,
        Version 1.171.35.21 (release 20-01-2012 CrysAlis171 .NET)
        (compiled Jan 23 2012,18:06:46)
;
_computing_molecular_graphics 'ORTEP3 for Windows (L. J. Farrugia, 1997)'
_computing_publication_material 'WINGX  (L.J. Farrugia,1999)'
_computing_structure_refinement 'SHELXL-97 (Sheldrick, 2008)'
_computing_structure_solution 'SIR92 (Giacovazzo 1993)'
_diffrn_ambient_temperature 130(2)
_diffrn_detector_area_resol_mean 16.356
_diffrn_measured_fraction_theta_full 0.999
_diffrn_measured_fraction_theta_max 0.999
_diffrn_measurement_device_type 'Xcalibur, Sapphire3, Gemini'
_diffrn_measurement_method '\w scans'
_diffrn_orient_matrix_UB_11 -0.0468249
_diffrn_orient_matrix_UB_12 0.0004825
_diffrn_orient_matrix_UB_13 -0.0399771
_diffrn_orient_matrix_UB_21 -0.0647929
_diffrn_orient_matrix_UB_22 0.0142726
_diffrn_orient_matrix_UB_23 0.0279528
_diffrn_orient_matrix_UB_31 0.0123702
_diffrn_orient_matrix_UB_32 0.0766475
_diffrn_orient_matrix_UB_33 -0.0049179
_diffrn_radiation_monochromator graphite
_diffrn_radiation_type MoK\a
_diffrn_radiation_wavelength 0.71073
_diffrn_reflns_av_R_equivalents 0.0286
_diffrn_reflns_av_unetI/netI 0.0146
_diffrn_reflns_limit_h_max 12
_diffrn_reflns_limit_h_min -12
_diffrn_reflns_limit_k_max 12
_diffrn_reflns_limit_k_min -12
_diffrn_reflns_limit_l_max 20
_diffrn_reflns_limit_l_min -20
_diffrn_reflns_number 29094
_diffrn_reflns_theta_full 30.51
_diffrn_reflns_theta_max 30.51
_diffrn_reflns_theta_min 2.82
_exptl_absorpt_coefficient_mu 0.393
_exptl_absorpt_correction_T_max 1
_exptl_absorpt_correction_T_min 0.9912
_exptl_absorpt_correction_type multi-scan
_exptl_absorpt_process_details
;
        CrysAlisPro, Agilent Technologies,
        Version 1.171.35.21 (release 20-01-2012 CrysAlis171 .NET)
        (compiled Jan 23 2012,18:06:46)
        Empirical absorption correction using spherical harmonics,
 implemented in SCALE3 ABSPACK scaling algorithm.
;
_exptl_crystal_colour colourless
_exptl_crystal_density_diffrn 1.337
_exptl_crystal_density_method 'not measured'
_exptl_crystal_description 'thin needles'
_exptl_crystal_F_000 496
_exptl_crystal_size_max 0.2
_exptl_crystal_size_mid 0.2
_exptl_crystal_size_min 0.15
_refine_diff_density_max 0.247
_refine_diff_density_min -0.221
_refine_diff_density_rms 0.037
_refine_ls_abs_structure_details 'Flack H D (1983), Acta Cryst. A39, 876-881'
_refine_ls_abs_structure_Flack 0.00(5)
_refine_ls_extinction_method none
_refine_ls_goodness_of_fit_ref 1.095
_refine_ls_hydrogen_treatment refall
_refine_ls_matrix_type full
_refine_ls_number_parameters 195
_refine_ls_number_reflns 3519
_refine_ls_number_restraints 0
_refine_ls_restrained_S_all 1.095
_refine_ls_R_factor_all 0.024
_refine_ls_R_factor_gt 0.0227
_refine_ls_shift/su_max 0.038
_refine_ls_shift/su_mean 0.004
_refine_ls_structure_factor_coef Fsqd
_refine_ls_weighting_details 'calc w=1/[\s^2^(Fo^2^)+(0.0332P)^2^+0.1156P] where P=(Fo^2^+2Fc^2^)/3'
_refine_ls_weighting_scheme calc
_refine_ls_wR_factor_gt 0.0588
_refine_ls_wR_factor_ref 0.0594
_reflns_number_gt 3382
_reflns_number_total 3519
_reflns_threshold_expression >2\s(I)
_cod_data_source_file c5dt02564h2.cif
_cod_data_source_block x1735
_cod_depositor_comments 'Adding full bibliography for 7035986--7035994.cif.'
_cod_original_sg_symbol_H-M P2(1)2(1)2(1)
_cod_database_code 7035986

loop_
_symmetry_equiv_pos_as_xyz
'x, y, z'
'-x+1/2, -y, z+1/2'
'x+1/2, -y+1/2, -z'
'-x, y+1/2, -z+1/2'

loop_
_atom_site_label
_atom_site_type_symbol
_atom_site_fract_x
_atom_site_fract_y
_atom_site_fract_z
_atom_site_U_iso_or_equiv
_atom_site_adp_type
_atom_site_occupancy
_atom_site_symmetry_multiplicity
_atom_site_calc_flag
S1 S 0.34266(4) 0.05052(3) 0.40864(2) 0.03628(9) Uani 1 1 d
P1 P 0.36930(3) 0.26272(3) 0.405076(18) 0.02061(6) Uani 1 1 d
O1 O 0.13678(11) 0.68550(9) 0.26409(7) 0.03125(19) Uani 1 1 d
O2 O -0.02075(10) 0.44210(10) 0.30181(7) 0.03143(19) Uani 1 1 d
C1 C 0.24700(12) 0.37320(10) 0.32804(7) 0.01884(18) Uani 1 1 d
C2 C 0.33672(11) 0.52170(11) 0.32088(7) 0.01762(17) Uani 1 1 d
C3 C 0.47912(11) 0.51162(11) 0.38775(7) 0.01917(18) Uani 1 1 d
C4 C 0.41942(12) 0.50330(11) 0.48703(7) 0.01946(18) Uani 1 1 d
C5 C 0.35703(12) 0.37306(11) 0.50748(7) 0.02162(19) Uani 1 1 d
C6 C 0.54070(13) 0.35567(13) 0.36835(8) 0.0245(2) Uani 1 1 d
C7 C 0.24178(13) 0.65873(12) 0.33753(8) 0.0227(2) Uani 1 1 d
C8 C 0.08400(13) 0.37553(13) 0.36476(8) 0.0251(2) Uani 1 1 d
C9 C 0.59892(13) 0.62888(14) 0.37027(10) 0.0303(3) Uani 1 1 d
C10 C 0.42874(16) 0.63125(13) 0.55148(9) 0.0313(3) Uani 1 1 d
H1 H 0.2446(15) 0.3289(16) 0.2698(10) 0.024(3) Uiso 1 1 d
H2 H 0.3831(16) 0.5293(15) 0.2570(10) 0.021(3) Uiso 1 1 d
H3 H 0.083(2) 0.620(2) 0.2663(13) 0.044(5) Uiso 1 1 d
H4 H -0.068(2) 0.372(2) 0.2721(14) 0.053(5) Uiso 1 1 d
H5 H 0.3030(18) 0.3496(18) 0.5641(11) 0.031(4) Uiso 1 1 d
H6A H 0.5613(17) 0.3390(17) 0.3062(10) 0.029(4) Uiso 1 1 d
H6B H 0.6273(18) 0.3374(18) 0.4087(11) 0.035(4) Uiso 1 1 d
H7A H 0.3029(17) 0.7380(16) 0.3393(9) 0.022(3) Uiso 1 1 d
H7B H 0.1910(15) 0.6527(15) 0.3933(9) 0.017(3) Uiso 1 1 d
H8A H 0.0756(16) 0.4325(15) 0.4220(10) 0.019(3) Uiso 1 1 d
H8B H 0.0510(18) 0.2801(17) 0.3763(11) 0.030(4) Uiso 1 1 d
H9A H 0.402(2) 0.723(2) 0.5224(12) 0.043(5) Uiso 1 1 d
H9B H 0.531(2) 0.644(2) 0.5693(13) 0.048(5) Uiso 1 1 d
H9C H 0.3699(18) 0.6172(19) 0.6048(11) 0.035(4) Uiso 1 1 d
H10A H 0.6313(19) 0.6246(19) 0.3075(12) 0.037(4) Uiso 1 1 d
H10B H 0.5555(17) 0.7292(17) 0.3818(10) 0.027(4) Uiso 1 1 d
H10C H 0.686(2) 0.612(2) 0.4120(12) 0.042(4) Uiso 1 1 d

loop_
_atom_site_aniso_label
_atom_site_aniso_U_11
_atom_site_aniso_U_22
_atom_site_aniso_U_33
_atom_site_aniso_U_23
_atom_site_aniso_U_13
_atom_site_aniso_U_12
S1 0.0581(2) 0.01312(12) 0.03760(16) 0.00231(11) -0.00796(15) -0.00119(11)
P1 0.02774(12) 0.01327(10) 0.02082(11) 0.00124(9) -0.00238(10) 0.00084(9)
O1 0.0325(4) 0.0218(4) 0.0394(5) 0.0057(3) -0.0140(4) 0.0031(4)
O2 0.0258(4) 0.0267(4) 0.0418(5) -0.0027(4) -0.0130(4) -0.0028(3)
C1 0.0244(5) 0.0146(4) 0.0175(4) -0.0018(3) -0.0019(3) -0.0005(3)
C2 0.0199(4) 0.0148(4) 0.0182(4) 0.0016(3) 0.0005(3) 0.0009(3)
C3 0.0171(4) 0.0174(4) 0.0230(5) 0.0030(3) 0.0009(3) -0.0004(3)
C4 0.0190(4) 0.0197(4) 0.0197(4) -0.0005(4) -0.0031(3) -0.0007(3)
C5 0.0246(5) 0.0223(5) 0.0180(4) 0.0023(3) -0.0020(4) -0.0025(4)
C6 0.0222(5) 0.0233(5) 0.0280(5) 0.0012(4) 0.0014(4) 0.0067(4)
C7 0.0249(5) 0.0146(4) 0.0286(5) -0.0006(4) -0.0053(4) 0.0028(4)
C8 0.0227(5) 0.0252(5) 0.0275(5) 0.0013(4) -0.0038(4) -0.0063(4)
C9 0.0228(5) 0.0294(6) 0.0387(6) 0.0088(5) -0.0003(5) -0.0079(4)
C10 0.0391(6) 0.0262(6) 0.0287(6) -0.0080(4) -0.0055(5) -0.0039(5)

loop_
_atom_type_symbol
_atom_type_description
_atom_type_scat_dispersion_real
_atom_type_scat_dispersion_imag
_atom_type_scat_source
S S 0.1246 0.1234 'International Tables Vol C Tables 4.2.6.8 and 6.1.1.4'
P P 0.1023 0.0942 'International Tables Vol C Tables 4.2.6.8 and 6.1.1.4'
O O 0.0106 0.006 'International Tables Vol C Tables 4.2.6.8 and 6.1.1.4'
C C 0.0033 0.0016 'International Tables Vol C Tables 4.2.6.8 and 6.1.1.4'
H H 0 0 'International Tables Vol C Tables 4.2.6.8 and 6.1.1.4'

loop_
_geom_angle_atom_site_label_1
_geom_angle_atom_site_label_2
_geom_angle_atom_site_label_3
_geom_angle
C5 P1 C6 91.79(5)
C5 P1 C1 99.19(5)
C6 P1 C1 92.92(5)
C5 P1 S1 121.76(4)
C6 P1 S1 124.95(4)
C1 P1 S1 119.13(3)
C7 O1 H3 103.6(14)
C8 O2 H4 108.2(13)
C8 C1 C2 118.80(8)
C8 C1 P1 109.99(7)
C2 C1 P1 102.57(6)
C8 C1 H1 107.4(8)
C2 C1 H1 108.9(9)
P1 C1 H1 108.9(9)
C7 C2 C1 114.96(8)
C7 C2 C3 112.53(8)
C1 C2 C3 107.81(8)
C7 C2 H2 108.0(8)
C1 C2 H2 108.8(8)
C3 C2 H2 104.2(8)
C9 C3 C4 115.32(9)
C9 C3 C6 111.91(9)
C4 C3 C6 104.18(8)
C9 C3 C2 113.79(9)
C4 C3 C2 107.88(8)
C6 C3 C2 102.59(8)
C5 C4 C10 125.03(10)
C5 C4 C3 113.02(9)
C10 C4 C3 121.93(9)
C4 C5 P1 106.75(8)
C4 C5 H5 125.5(9)
P1 C5 H5 127.2(9)
C3 C6 P1 94.91(7)
C3 C6 H6A 113.2(10)
P1 C6 H6A 111.8(10)
C3 C6 H6B 108.7(10)
P1 C6 H6B 113.2(9)
H6A C6 H6B 113.7(13)
O1 C7 C2 112.06(9)
O1 C7 H7A 105.6(9)
C2 C7 H7A 109.6(9)
O1 C7 H7B 110.5(8)
C2 C7 H7B 110.8(9)
H7A C7 H7B 108.1(12)
O2 C8 C1 112.73(9)
O2 C8 H8A 105.5(8)
C1 C8 H8A 111.8(8)
O2 C8 H8B 108.1(10)
C1 C8 H8B 110.0(10)
H8A C8 H8B 108.5(12)
C3 C9 H10A 109.6(10)
C3 C9 H10B 110.4(9)
H10A C9 H10B 108.0(13)
C3 C9 H10C 109.0(10)
H10A C9 H10C 110.4(14)
H10B C9 H10C 109.4(13)
C4 C10 H9A 112.9(11)
C4 C10 H9B 108.8(12)
H9A C10 H9B 104.2(15)
C4 C10 H9C 112.2(10)
H9A C10 H9C 110.0(15)
H9B C10 H9C 108.4(15)

loop_
_geom_bond_atom_site_label_1
_geom_bond_atom_site_label_2
_geom_bond_distance
S1 P1 1.9447(4)
P1 C5 1.7929(11)
P1 C6 1.8044(12)
P1 C1 1.8446(11)
O1 C7 1.4271(13)
O1 H3 0.756(19)
O2 C8 1.4283(14)
O2 H4 0.87(2)
C1 C8 1.5250(15)
C1 C2 1.5664(14)
C1 H1 0.934(14)
C2 C7 1.5180(14)
C2 C3 1.5824(14)
C2 H2 1.012(14)
C3 C9 1.5181(15)
C3 C4 1.5309(14)
C3 C6 1.5433(15)
C4 C5 1.3379(14)
C4 C10 1.4936(15)
C5 H5 0.970(16)
C6 H6A 0.929(15)
C6 H6B 0.973(16)
C7 H7A 0.899(15)
C7 H7B 0.923(13)
C8 H8A 0.980(14)
C8 H8B 0.930(16)
C9 H10A 0.953(17)
C9 H10B 1.003(16)
C9 H10C 0.985(18)
C10 H9A 0.963(18)
C10 H9B 0.937(19)
C10 H9C 0.937(17)

loop_
_geom_torsion_atom_site_label_1
_geom_torsion_atom_site_label_2
_geom_torsion_atom_site_label_3
_geom_torsion_atom_site_label_4
_geom_torsion
C5 P1 C1 C8 -64.00(8)
C6 P1 C1 C8 -156.29(7)
S1 P1 C1 C8 70.47(8)
C5 P1 C1 C2 63.33(7)
C6 P1 C1 C2 -28.96(7)
S1 P1 C1 C2 -162.20(5)
C8 C1 C2 C7 -9.32(13)
P1 C1 C2 C7 -130.80(8)
C8 C1 C2 C3 117.08(10)
P1 C1 C2 C3 -4.40(9)
C7 C2 C3 C9 -67.36(11)
C1 C2 C3 C9 164.83(9)
C7 C2 C3 C4 61.93(11)
C1 C2 C3 C4 -65.88(10)
C7 C2 C3 C6 171.56(8)
C1 C2 C3 C6 43.74(10)
C9 C3 C4 C5 -158.58(10)
C6 C3 C4 C5 -35.53(11)
C2 C3 C4 C5 73.00(11)
C9 C3 C4 C10 22.79(14)
C6 C3 C4 C10 145.84(11)
C2 C3 C4 C10 -105.63(11)
C10 C4 C5 P1 177.81(9)
C3 C4 C5 P1 -0.77(11)
C6 P1 C5 C4 29.92(8)
C1 P1 C5 C4 -63.33(8)
S1 P1 C5 C4 163.82(6)
C9 C3 C6 P1 176.44(8)
C4 C3 C6 P1 51.20(8)
C2 C3 C6 P1 -61.19(8)
C5 P1 C6 C3 -46.27(7)
C1 P1 C6 C3 53.03(7)
S1 P1 C6 C3 -177.89(5)
C1 C2 C7 O1 -70.10(12)
C3 C2 C7 O1 165.97(9)
C2 C1 C8 O2 70.42(12)
P1 C1 C8 O2 -171.92(7)
